data_2226703
loop_
_publ_author_name
'Choi, Hong Dae'
'Seo, Pil Ja'
'Son, Byeng Wha'
'Lee, Uk'

_publ_section_title
;
 2-(4-Fluorophenyl)-5-iodo-7-methyl-3-methylsulfinyl-1-benzofuran
;
_journal_coeditor_code VM2030
_journal_issue 7
_journal_name_full 'Acta Crystallographica Section E'
_journal_page_first o1680
_journal_paper_doi 10.1107/S1600536810022397
_journal_volume 66
_journal_year 2010
_chemical_formula_iupac 'C16 H12 F I O2 S'
_chemical_formula_moiety 'C16 H12 F I O2 S'
_chemical_formula_sum 'C16 H12 F I O2 S'
_chemical_formula_weight 414.22
_chemical_name_systematic
;
2-(4-Fluorophenyl)-5-iodo-7-methyl-3-methylsulfinyl-1-benzofuran
;
_space_group_IT_number 2
_symmetry_cell_setting triclinic
_symmetry_space_group_name_Hall '-P 1'
_symmetry_space_group_name_H-M 'P -1'
_atom_sites_solution_hydrogens difmap
_atom_sites_solution_primary direct
_atom_sites_solution_secondary difmap
_cell_angle_alpha 74.9790(10)
_cell_angle_beta 83.5110(10)
_cell_angle_gamma 70.0110(10)
_cell_formula_units_Z 2
_cell_length_a 7.3828(2)
_cell_length_b 9.8680(3)
_cell_length_c 11.0670(4)
_cell_measurement_reflns_used 9921
_cell_measurement_temperature 174(2)
_cell_measurement_theta_max 27.50
_cell_measurement_theta_min 2.26
_cell_volume 731.54(4)
_computing_cell_refinement '<i>SAINT</i> (Bruker, 2009)'
_computing_data_collection '<i>APEX2</i> (Bruker, 2009)'
_computing_data_reduction '<i>SAINT</i> (Bruker, 2009)'
_computing_molecular_graphics '<i>ORTEP-3</i> (Farrugia, 1997) and <i>DIAMOND</i> (Brandenburg, 1998)'
_computing_publication_material '<i>SHELXL97</i> (Sheldrick, 2008)'
_computing_structure_refinement '<i>SHELXL97</i> (Sheldrick, 2008)'
_computing_structure_solution '<i>SHELXS97</i> (Sheldrick, 2008)'
_diffrn_ambient_temperature 174(2)
_diffrn_detector_area_resol_mean 10.0
_diffrn_measured_fraction_theta_full 0.997
_diffrn_measured_fraction_theta_max 0.997
_diffrn_measurement_device_type 'Bruker SMART APEXII CCD'
_diffrn_measurement_method '\f and \w scans'
_diffrn_radiation_monochromator 'graphite multilayer'
_diffrn_radiation_source 'rotating anode'
_diffrn_radiation_type MoK\a
_diffrn_radiation_wavelength 0.71073
_diffrn_reflns_av_R_equivalents 0.0257
_diffrn_reflns_av_sigmaI/netI 0.0210
_diffrn_reflns_limit_h_max 9
_diffrn_reflns_limit_h_min -9
_diffrn_reflns_limit_k_max 12
_diffrn_reflns_limit_k_min -12
_diffrn_reflns_limit_l_max 14
_diffrn_reflns_limit_l_min -14
_diffrn_reflns_number 12823
_diffrn_reflns_theta_full 27.50
_diffrn_reflns_theta_max 27.50
_diffrn_reflns_theta_min 1.91
_diffrn_standards_number 0
_exptl_absorpt_coefficient_mu 2.343
_exptl_absorpt_correction_T_max 0.7056
_exptl_absorpt_correction_T_min 0.4944
_exptl_absorpt_correction_type multi-scan
_exptl_absorpt_process_details '(SADABS; Bruker, 2009)'
_exptl_crystal_colour colourless
_exptl_crystal_density_diffrn 1.880
_exptl_crystal_density_method 'not measured'
_exptl_crystal_description block
_exptl_crystal_F_000 404
_exptl_crystal_size_max 0.35
_exptl_crystal_size_mid 0.23
_exptl_crystal_size_min 0.16
_refine_diff_density_max 0.379
_refine_diff_density_min -0.896
_refine_ls_extinction_method none
_refine_ls_goodness_of_fit_ref 1.156
_refine_ls_hydrogen_treatment constr
_refine_ls_matrix_type full
_refine_ls_number_parameters 192
_refine_ls_number_reflns 3364
_refine_ls_number_restraints 0
_refine_ls_restrained_S_all 1.156
_refine_ls_R_factor_all 0.0216
_refine_ls_R_factor_gt 0.0210
_refine_ls_shift/su_max 0.000
_refine_ls_shift/su_mean 0.000
_refine_ls_structure_factor_coef Fsqd
_refine_ls_weighting_details 'calc w=1/[\s^2^(Fo^2^)+(0.0298P)^2^+0.3131P] where P=(Fo^2^+2Fc^2^)/3'
_refine_ls_weighting_scheme calc
_refine_ls_wR_factor_gt 0.0553
_refine_ls_wR_factor_ref 0.0556
_reflns_number_gt 3283
_reflns_number_total 3364
_reflns_threshold_expression I>2\s(I)
_cod_data_source_file vm2030.cif
_cod_data_source_block I
_cod_database_code 2226703
_cod_database_fobs_code 2226703

loop_
_symmetry_equiv_pos_as_xyz
'x, y, z'
'-x, -y, -z'

loop_
_atom_site_type_symbol
_atom_site_label
_atom_site_fract_x
_atom_site_fract_y
_atom_site_fract_z
_atom_site_U_iso_or_equiv
_atom_site_adp_type
_atom_site_calc_flag
_atom_site_refinement_flags
_atom_site_occupancy
_atom_site_disorder_assembly
_atom_site_disorder_group
I I 1.016803(18) 0.251259(13) 1.060638(11) 0.02458(6) Uani d . 1 . .
S S 0.64528(8) 0.79666(5) 0.61575(5) 0.02839(12) Uani d . 1 . .
F F 0.4311(2) 0.84290(18) 0.00720(13) 0.0412(3) Uani d . 1 . .
O O1 0.7930(2) 0.41864(14) 0.50775(13) 0.0214(3) Uani d . 1 . .
O O2 0.7975(3) 0.80561(19) 0.68819(16) 0.0387(4) Uani d . 1 . .
C C1 0.7172(3) 0.6143(2) 0.59489(18) 0.0211(4) Uani d . 1 . .
C C2 0.8070(3) 0.4821(2) 0.68908(18) 0.0196(3) Uani d . 1 . .
C C3 0.8529(3) 0.4514(2) 0.81468(18) 0.0214(4) Uani d . 1 . .
H H3 0.8251 0.5280 0.8580 0.026 Uiso calc R 1 . .
C C4 0.9409(3) 0.3037(2) 0.87281(18) 0.0211(4) Uani d . 1 . .
C C5 0.9866(3) 0.1884(2) 0.81050(19) 0.0229(4) Uani d . 1 . .
H H5 1.0491 0.0892 0.8542 0.027 Uiso calc R 1 . .
C C6 0.9414(3) 0.2179(2) 0.68520(19) 0.0223(4) Uani d . 1 . .
C C7 0.8514(3) 0.3659(2) 0.62985(17) 0.0195(3) Uani d . 1 . .
C C8 0.7117(3) 0.5708(2) 0.48766(18) 0.0200(4) Uani d . 1 . .
C C9 0.6396(3) 0.6448(2) 0.36167(18) 0.0208(4) Uani d . 1 . .
C C10 0.6785(3) 0.5633(2) 0.27040(19) 0.0258(4) Uani d . 1 . .
H H10 0.7546 0.4614 0.2903 0.031 Uiso calc R 1 . .
C C11 0.6073(3) 0.6292(3) 0.1511(2) 0.0304(4) Uani d . 1 . .
H H11 0.6311 0.5732 0.0896 0.036 Uiso calc R 1 . .
C C12 0.5010(3) 0.7781(3) 0.12384(19) 0.0283(4) Uani d . 1 . .
C C13 0.4618(3) 0.8629(2) 0.2103(2) 0.0312(4) Uani d . 1 . .
H H13 0.3894 0.9656 0.1885 0.037 Uiso calc R 1 . .
C C14 0.5304(3) 0.7952(2) 0.3300(2) 0.0280(4) Uani d . 1 . .
H H14 0.5027 0.8518 0.3914 0.034 Uiso calc R 1 . .
C C15 0.9850(4) 0.0985(2) 0.6148(2) 0.0320(5) Uani d . 1 . .
H H15A 0.8996 0.1337 0.5436 0.048 Uiso calc R 1 . .
H H15B 0.9644 0.0098 0.6706 0.048 Uiso calc R 1 . .
H H15C 1.1195 0.0741 0.5844 0.048 Uiso calc R 1 . .
C C16 0.4459(4) 0.7855(3) 0.7220(3) 0.0430(6) Uani d . 1 . .
H H16A 0.4901 0.7012 0.7938 0.065 Uiso calc R 1 . .
H H16B 0.3466 0.7719 0.6791 0.065 Uiso calc R 1 . .
H H16C 0.3919 0.8774 0.7511 0.065 Uiso calc R 1 . .

loop_
_atom_site_aniso_label
_atom_site_aniso_U_11
_atom_site_aniso_U_22
_atom_site_aniso_U_33
_atom_site_aniso_U_12
_atom_site_aniso_U_13
_atom_site_aniso_U_23
I 0.03263(9) 0.02220(8) 0.01678(8) -0.00764(6) -0.00759(5) 0.00021(5)
S 0.0458(3) 0.0165(2) 0.0221(2) -0.0078(2) -0.0102(2) -0.00249(18)
F 0.0468(8) 0.0532(9) 0.0180(6) -0.0127(7) -0.0132(6) 0.0018(6)
O1 0.0266(7) 0.0186(6) 0.0172(7) -0.0047(5) -0.0041(5) -0.0036(5)
O2 0.0602(11) 0.0337(8) 0.0308(9) -0.0224(8) -0.0143(8) -0.0073(7)
C1 0.0265(9) 0.0177(8) 0.0190(9) -0.0068(7) -0.0054(7) -0.0025(7)
C2 0.0219(9) 0.0174(8) 0.0195(9) -0.0068(7) -0.0036(7) -0.0023(7)
C3 0.0263(9) 0.0197(8) 0.0194(9) -0.0080(7) -0.0054(7) -0.0040(7)
C4 0.0245(9) 0.0230(9) 0.0161(9) -0.0091(7) -0.0052(7) -0.0015(7)
C5 0.0260(9) 0.0166(8) 0.0235(10) -0.0049(7) -0.0039(7) -0.0016(7)
C6 0.0253(9) 0.0188(8) 0.0219(9) -0.0061(7) -0.0022(7) -0.0041(7)
C7 0.0208(8) 0.0219(9) 0.0163(9) -0.0068(7) -0.0031(7) -0.0043(7)
C8 0.0207(8) 0.0185(8) 0.0200(9) -0.0062(7) -0.0026(7) -0.0028(7)
C9 0.0211(9) 0.0242(9) 0.0175(9) -0.0090(7) -0.0034(7) -0.0023(7)
C10 0.0303(10) 0.0258(9) 0.0209(10) -0.0086(8) -0.0026(8) -0.0048(8)
C11 0.0360(11) 0.0380(12) 0.0188(10) -0.0132(9) -0.0017(8) -0.0077(9)
C12 0.0282(10) 0.0394(12) 0.0154(9) -0.0127(9) -0.0067(8) 0.0016(8)
C13 0.0327(11) 0.0285(10) 0.0261(11) -0.0045(8) -0.0101(8) 0.0008(8)
C14 0.0328(11) 0.0273(10) 0.0211(10) -0.0050(8) -0.0081(8) -0.0046(8)
C15 0.0447(13) 0.0198(9) 0.0267(11) -0.0024(8) -0.0047(9) -0.0070(8)
C16 0.0432(14) 0.0335(12) 0.0469(16) -0.0009(10) 0.0028(11) -0.0175(11)

loop_
_atom_type_symbol
_atom_type_description
_atom_type_scat_dispersion_real
_atom_type_scat_dispersion_imag
_atom_type_scat_source
C C 0.0033 0.0016 'International Tables Vol C Tables 4.2.6.8 and 6.1.1.4'
H H 0.0000 0.0000 'International Tables Vol C Tables 4.2.6.8 and 6.1.1.4'
O O 0.0106 0.0060 'International Tables Vol C Tables 4.2.6.8 and 6.1.1.4'
F F 0.0171 0.0103 'International Tables Vol C Tables 4.2.6.8 and 6.1.1.4'
S S 0.1246 0.1234 'International Tables Vol C Tables 4.2.6.8 and 6.1.1.4'
I I -0.4742 1.8119 'International Tables Vol C Tables 4.2.6.8 and 6.1.1.4'

loop_
_geom_angle_atom_site_label_1
_geom_angle_atom_site_label_2
_geom_angle_atom_site_label_3
_geom_angle_site_symmetry_1
_geom_angle_site_symmetry_3
_geom_angle
_geom_angle_publ_flag
C4 I O2 . 2_767 167.82(6) ?
O2 S C1 . . 107.34(10) ?
O2 S C16 . . 107.16(12) ?
C1 S C16 . . 97.31(11) ?
C7 O1 C8 . . 107.11(14) ?
C8 C1 C2 . . 107.37(16) ?
C8 C1 S . . 127.77(15) ?
C2 C1 S . . 124.74(14) ?
C7 C2 C3 . . 119.39(17) ?
C7 C2 C1 . . 105.13(16) ?
C3 C2 C1 . . 135.48(17) ?
C4 C3 C2 . . 116.70(17) ?
C4 C3 H3 . . 121.7 ?
C2 C3 H3 . . 121.7 ?
C3 C4 C5 . . 122.87(18) ?
C3 C4 I . . 118.39(14) ?
C5 C4 I . . 118.71(14) ?
C6 C5 C4 . . 120.84(17) ?
C6 C5 H5 . . 119.6 ?
C4 C5 H5 . . 119.6 ?
C7 C6 C5 . . 115.12(17) ?
C7 C6 C15 . . 121.98(18) ?
C5 C6 C15 . . 122.90(18) ?
O1 C7 C6 . . 124.45(16) ?
O1 C7 C2 . . 110.49(16) ?
C6 C7 C2 . . 125.07(18) ?
C1 C8 O1 . . 109.90(16) ?
C1 C8 C9 . . 135.88(17) ?
O1 C8 C9 . . 114.21(16) ?
C10 C9 C14 . . 118.77(18) ?
C10 C9 C8 . . 119.38(18) ?
C14 C9 C8 . . 121.85(18) ?
C11 C10 C9 . . 120.8(2) ?
C11 C10 H10 . . 119.6 ?
C9 C10 H10 . . 119.6 ?
C12 C11 C10 . . 118.5(2) ?
C12 C11 H11 . . 120.8 ?
C10 C11 H11 . . 120.8 ?
F C12 C13 . . 118.8(2) ?
F C12 C11 . . 118.55(19) ?
C13 C12 C11 . . 122.6(2) ?
C12 C13 C14 . . 118.4(2) ?
C12 C13 H13 . . 120.8 ?
C14 C13 H13 . . 120.8 ?
C13 C14 C9 . . 120.9(2) ?
C13 C14 H14 . . 119.5 ?
C9 C14 H14 . . 119.5 ?
C6 C15 H15A . . 109.5 ?
C6 C15 H15B . . 109.5 ?
H15A C15 H15B . . 109.5 ?
C6 C15 H15C . . 109.5 ?
H15A C15 H15C . . 109.5 ?
H15B C15 H15C . . 109.5 ?
S C16 H16A . . 109.5 ?
S C16 H16B . . 109.5 ?
H16A C16 H16B . . 109.5 ?
S C16 H16C . . 109.5 ?
H16A C16 H16C . . 109.5 ?
H16B C16 H16C . . 109.5 ?

loop_
_geom_bond_atom_site_label_1
_geom_bond_atom_site_label_2
_geom_bond_site_symmetry_2
_geom_bond_distance
_geom_bond_publ_flag
I O2 2_767 3.074(2) ?
I C4 . 2.100(2) ?
S O2 . 1.490(2) ?
S C1 . 1.763(2) ?
S C16 . 1.793(3) ?
F C12 . 1.356(2) ?
O1 C7 . 1.377(2) ?
O1 C8 . 1.380(2) ?
C1 C8 . 1.371(3) ?
C1 C2 . 1.445(3) ?
C2 C7 . 1.391(2) ?
C2 C3 . 1.399(3) ?
C3 C4 . 1.386(3) ?
C3 H3 . 0.9500 ?
C4 C5 . 1.405(3) ?
C5 C6 . 1.396(3) ?
C5 H5 . 0.9500 ?
C6 C7 . 1.384(3) ?
C6 C15 . 1.503(3) ?
C8 C9 . 1.461(3) ?
C9 C10 . 1.396(3) ?
C9 C14 . 1.396(3) ?
C10 C11 . 1.386(3) ?
C10 H10 . 0.9500 ?
C11 C12 . 1.379(3) ?
C11 H11 . 0.9500 ?
C12 C13 . 1.373(3) ?
C13 C14 . 1.386(3) ?
C13 H13 . 0.9500 ?
C14 H14 . 0.9500 ?
C15 H15A . 0.9800 ?
C15 H15B . 0.9800 ?
C15 H15C . 0.9800 ?
C16 H16A . 0.9800 ?
C16 H16B . 0.9800 ?
C16 H16C . 0.9800 ?

loop_
_geom_torsion_atom_site_label_1
_geom_torsion_atom_site_label_2
_geom_torsion_atom_site_label_3
_geom_torsion_atom_site_label_4
_geom_torsion_site_symmetry_1
_geom_torsion_site_symmetry_2
_geom_torsion_site_symmetry_3
_geom_torsion_site_symmetry_4
_geom_torsion
_geom_torsion_publ_flag
O2 S C1 C8 . . . . -135.42(18) ?
C16 S C1 C8 . . . . 114.0(2) ?
O2 S C1 C2 . . . . 39.9(2) ?
C16 S C1 C2 . . . . -70.7(2) ?
C8 C1 C2 C7 . . . . 0.5(2) ?
S C1 C2 C7 . . . . -175.69(14) ?
C8 C1 C2 C3 . . . . -179.5(2) ?
S C1 C2 C3 . . . . 4.4(3) ?
C7 C2 C3 C4 . . . . -0.2(3) ?
C1 C2 C3 C4 . . . . 179.7(2) ?
C2 C3 C4 C5 . . . . 1.1(3) ?
C2 C3 C4 I . . . . 179.11(13) ?
C3 C4 C5 C6 . . . . -1.2(3) ?
I C4 C5 C6 . . . . -179.17(15) ?
C4 C5 C6 C7 . . . . 0.3(3) ?
C4 C5 C6 C15 . . . . -179.2(2) ?
C8 O1 C7 C6 . . . . -179.50(18) ?
C8 O1 C7 C2 . . . . 0.6(2) ?
C5 C6 C7 O1 . . . . -179.32(17) ?
C15 C6 C7 O1 . . . . 0.2(3) ?
C5 C6 C7 C2 . . . . 0.6(3) ?
C15 C6 C7 C2 . . . . -179.88(19) ?
C3 C2 C7 O1 . . . . 179.29(16) ?
C1 C2 C7 O1 . . . . -0.6(2) ?
C3 C2 C7 C6 . . . . -0.6(3) ?
C1 C2 C7 C6 . . . . 179.44(18) ?
C2 C1 C8 O1 . . . . -0.1(2) ?
S C1 C8 O1 . . . . 175.88(14) ?
C2 C1 C8 C9 . . . . 178.7(2) ?
S C1 C8 C9 . . . . -5.3(3) ?
C7 O1 C8 C1 . . . . -0.3(2) ?
C7 O1 C8 C9 . . . . -179.40(15) ?
C1 C8 C9 C10 . . . . 173.3(2) ?
O1 C8 C9 C10 . . . . -7.9(2) ?
C1 C8 C9 C14 . . . . -7.5(3) ?
O1 C8 C9 C14 . . . . 171.28(17) ?
C14 C9 C10 C11 . . . . -1.2(3) ?
C8 C9 C10 C11 . . . . 178.05(19) ?
C9 C10 C11 C12 . . . . 1.5(3) ?
C10 C11 C12 F . . . . -180.0(2) ?
C10 C11 C12 C13 . . . . -0.6(3) ?
F C12 C13 C14 . . . . 178.7(2) ?
C11 C12 C13 C14 . . . . -0.7(3) ?
C12 C13 C14 C9 . . . . 1.1(3) ?
C10 C9 C14 C13 . . . . -0.2(3) ?
C8 C9 C14 C13 . . . . -179.36(19) ?
